data_4061436
_journal_name_full Organometallics
_journal_paper_doi 10.1021/om050110k
_journal_year 2005
_chemical_formula_moiety 'C28 H26 O9 P2 Os3'
_chemical_formula_sum 'C28 H16 O9 Os3 P2'
_chemical_formula_weight 1128.95
_space_group_IT_number 14
_symmetry_cell_setting monoclinic
_symmetry_space_group_name_Hall '-P 2ybc'
_symmetry_space_group_name_H-M 'P 1 21/c 1'
_cell_angle_alpha 90.00
_cell_angle_beta 91.099(1)
_cell_angle_gamma 90.00
_cell_formula_units_Z 4
_cell_length_a 10.6868(6)
_cell_length_b 11.9802(7)
_cell_length_c 23.3066(14)
_cell_measurement_temperature 173(2)
_cell_volume 2983.4(3)
_diffrn_ambient_temperature 173(2)
_exptl_crystal_density_diffrn 2.513
_cod_depositor_comments
;
The following automatic conversions were performed:
'_symmetry_cell_setting' value 'Monoclinic' changed to 'monoclinic'
according to '/home/saulius/struct/CIF-dictionaries/cif_core.dic'
dictionary named 'cif_core.dic' version 2.4.1 from 2010-06-29.

Automatic conversion script
Id: cif_fix_enum 1527 2010-12-29 10:47:43Z saulius 
;
_cod_original_sg_symbol_H-M 'P 21/c'
_cod_database_code 4061436

loop_
_symmetry_equiv_pos_as_xyz
'x, y, z'
'-x, y+1/2, -z+1/2'
'-x, -y, -z'
'x, -y-1/2, z-1/2'

loop_
_atom_site_label
_atom_site_type_symbol
_atom_site_fract_x
_atom_site_fract_y
_atom_site_fract_z
_atom_site_U_iso_or_equiv
_atom_site_adp_type
_atom_site_occupancy
_atom_site_symmetry_multiplicity
_atom_site_calc_flag
_atom_site_refinement_flags
_atom_site_disorder_assembly
_atom_site_disorder_group
C1 C 0.4509(5) 0.3174(4) 0.8545(2) 0.0300(11) Uani 1 1 d . . .
C2 C 0.2236(5) 0.3196(4) 0.8040(2) 0.0279(11) Uani 1 1 d . . .
C3 C 0.3827(5) 0.1681(5) 0.7561(2) 0.0278(11) Uani 1 1 d . . .
C4 C 0.2927(5) -0.0805(4) 0.7732(2) 0.0265(10) Uani 1 1 d . . .
C5 C 0.0493(4) -0.0962(4) 0.8287(2) 0.0236(10) Uani 1 1 d . . .
C6 C 0.1036(5) 0.0617(5) 0.7440(2) 0.0307(11) Uani 1 1 d . . .
C7 C 0.0222(5) 0.3366(4) 0.9009(2) 0.0278(11) Uani 1 1 d . . .
C8 C -0.0477(5) 0.2101(4) 0.8052(2) 0.0291(11) Uani 1 1 d . . .
C9 C -0.0218(5) 0.0999(4) 0.9133(2) 0.0266(10) Uani 1 1 d . . .
C10 C 0.2804(4) 0.0486(4) 0.95924(19) 0.0197(9) Uani 1 1 d . . .
H10A H 0.3578 0.0501 0.9832 0.024 Uiso 1 1 calc R . .
H10B H 0.2096 0.0249 0.9832 0.024 Uiso 1 1 calc R . .
C11 C 0.4596(4) -0.0204(4) 0.88003(19) 0.0182(9) Uani 1 1 d . . .
C12 C 0.5518(5) -0.1008(4) 0.8895(2) 0.0312(11) Uani 1 1 d . . .
H12 H 0.5324 -0.1687 0.9083 0.037 Uiso 1 1 calc R . .
C13 C 0.6721(5) -0.0807(5) 0.8710(3) 0.0364(13) Uani 1 1 d . . .
H13 H 0.7358 -0.1352 0.8764 0.044 Uiso 1 1 calc R . .
C14 C 0.6981(5) 0.0196(5) 0.8448(3) 0.0356(13) Uani 1 1 d . . .
H14 H 0.7805 0.0339 0.8322 0.043 Uiso 1 1 calc R . .
C15 C 0.6065(5) 0.1000(4) 0.8365(2) 0.0296(11) Uani 1 1 d . . .
H15 H 0.6282 0.1687 0.8190 0.036 Uiso 1 1 calc R . .
C16 C 0.4822(4) 0.0830(4) 0.8531(2) 0.0211(9) Uani 1 1 d . . .
C17 C 0.2714(4) 0.2795(4) 0.9866(2) 0.0205(9) Uani 1 1 d . . .
C18 C 0.3866(5) 0.3292(4) 0.9997(2) 0.0262(10) Uani 1 1 d . . .
H18 H 0.4557 0.3188 0.9752 0.031 Uiso 1 1 calc R . .
C19 C 0.3993(6) 0.3942(4) 1.0490(2) 0.0333(12) Uani 1 1 d . . .
H19 H 0.4776 0.4280 1.0581 0.040 Uiso 1 1 calc R . .
C20 C 0.3010(6) 0.4102(4) 1.0846(2) 0.0343(13) Uani 1 1 d . . .
H20 H 0.3108 0.4559 1.1177 0.041 Uiso 1 1 calc R . .
C21 C 0.1871(6) 0.3601(4) 1.0724(2) 0.0315(12) Uani 1 1 d . . .
H21 H 0.1188 0.3706 1.0974 0.038 Uiso 1 1 calc R . .
C22 C 0.1727(5) 0.2942(4) 1.0238(2) 0.0273(11) Uani 1 1 d . . .
H22 H 0.0947 0.2589 1.0159 0.033 Uiso 1 1 calc R . .
C23 C 0.2787(4) -0.1839(4) 0.9252(2) 0.0232(10) Uani 1 1 d . . .
C24 C 0.2850(5) -0.2071(4) 0.9839(2) 0.0286(11) Uani 1 1 d . . .
H24 H 0.3064 -0.1493 1.0102 0.034 Uiso 1 1 calc R . .
C25 C 0.2603(5) -0.3140(5) 1.0042(3) 0.0368(13) Uani 1 1 d . . .
H25 H 0.2633 -0.3286 1.0443 0.044 Uiso 1 1 calc R . .
C26 C 0.2315(6) -0.3986(5) 0.9662(3) 0.0414(15) Uani 1 1 d . . .
H26 H 0.2142 -0.4715 0.9799 0.050 Uiso 1 1 calc R . .
C27 C 0.2280(6) -0.3771(5) 0.9083(3) 0.0428(15) Uani 1 1 d . . .
H27 H 0.2090 -0.4356 0.8820 0.051 Uiso 1 1 calc R . .
C28 C 0.2519(6) -0.2705(4) 0.8877(3) 0.0355(13) Uani 1 1 d . . .
H28 H 0.2499 -0.2570 0.8476 0.043 Uiso 1 1 calc R . .
O1 O 0.5218(4) 0.3841(4) 0.86721(19) 0.0503(12) Uani 1 1 d . . .
O2 O 0.1807(4) 0.3960(4) 0.7804(2) 0.0470(11) Uani 1 1 d . . .
O3 O 0.4173(4) 0.1464(4) 0.71159(17) 0.0462(11) Uani 1 1 d . . .
O4 O 0.3627(4) -0.1336(4) 0.74790(19) 0.0456(11) Uani 1 1 d . . .
O5 O -0.0278(4) -0.1595(3) 0.83799(19) 0.0394(10) Uani 1 1 d . . .
O6 O 0.0631(5) 0.0867(4) 0.70057(17) 0.0533(12) Uani 1 1 d . . .
O7 O -0.0100(4) 0.4194(3) 0.9201(2) 0.0484(11) Uani 1 1 d . . .
O8 O -0.1218(4) 0.2206(4) 0.76981(19) 0.0455(11) Uani 1 1 d . . .
O9 O -0.0742(4) 0.0391(4) 0.94260(18) 0.0417(10) Uani 1 1 d . . .
Os1 Os 0.333030(16) 0.203361(14) 0.833382(7) 0.01735(5) Uani 1 1 d . . .
Os2 Os 0.178523(16) 0.008936(14) 0.814903(7) 0.01719(5) Uani 1 1 d . . .
Os3 Os 0.071488(16) 0.196439(14) 0.868720(8) 0.01874(5) Uani 1 1 d . . .
P1 P 0.29746(11) -0.04305(9) 0.89792(5) 0.0164(2) Uani 1 1 d . . .
P2 P 0.25004(11) 0.18421(9) 0.92660(5) 0.0170(2) Uani 1 1 d . . .

loop_
_atom_site_aniso_label
_atom_site_aniso_U_11
_atom_site_aniso_U_22
_atom_site_aniso_U_33
_atom_site_aniso_U_23
_atom_site_aniso_U_13
_atom_site_aniso_U_12
C1 0.039(3) 0.027(3) 0.024(3) -0.001(2) 0.009(2) -0.010(2)
C2 0.029(3) 0.027(3) 0.028(3) 0.004(2) 0.008(2) -0.001(2)
C3 0.030(3) 0.031(3) 0.023(3) 0.001(2) 0.004(2) -0.004(2)
C4 0.028(3) 0.029(3) 0.022(2) -0.005(2) 0.005(2) -0.005(2)
C5 0.023(2) 0.024(2) 0.024(2) 0.0003(19) 0.0029(19) 0.0007(19)
C6 0.038(3) 0.030(3) 0.024(3) 0.001(2) 0.001(2) -0.002(2)
C7 0.026(3) 0.021(2) 0.036(3) 0.000(2) 0.009(2) 0.0022(19)
C8 0.022(2) 0.034(3) 0.032(3) 0.009(2) 0.008(2) 0.005(2)
C9 0.024(2) 0.034(3) 0.023(2) 0.003(2) 0.0040(19) -0.001(2)
C10 0.024(2) 0.018(2) 0.017(2) 0.0022(17) 0.0036(17) -0.0010(17)
C11 0.018(2) 0.019(2) 0.018(2) -0.0013(17) 0.0039(17) 0.0013(16)
C12 0.033(3) 0.026(3) 0.034(3) 0.010(2) 0.006(2) -0.002(2)
C13 0.020(2) 0.037(3) 0.052(4) 0.010(3) 0.003(2) 0.011(2)
C14 0.020(3) 0.044(3) 0.044(3) 0.009(3) 0.006(2) 0.001(2)
C15 0.026(2) 0.030(3) 0.033(3) 0.008(2) 0.006(2) -0.006(2)
C16 0.019(2) 0.023(2) 0.021(2) -0.0043(18) 0.0014(17) -0.0040(17)
C17 0.027(2) 0.015(2) 0.019(2) -0.0010(17) 0.0019(18) 0.0017(17)
C18 0.030(3) 0.023(2) 0.026(3) -0.002(2) 0.001(2) 0.000(2)
C19 0.043(3) 0.026(3) 0.030(3) -0.008(2) -0.009(2) -0.004(2)
C20 0.062(4) 0.022(2) 0.019(2) -0.003(2) -0.003(2) -0.001(2)
C21 0.050(3) 0.023(3) 0.021(2) 0.000(2) 0.012(2) 0.007(2)
C22 0.035(3) 0.020(2) 0.028(3) -0.0019(19) 0.007(2) 0.0021(19)
C23 0.019(2) 0.018(2) 0.033(3) 0.0054(19) 0.0063(19) -0.0003(17)
C24 0.028(3) 0.025(3) 0.032(3) 0.004(2) 0.005(2) 0.0016(19)
C25 0.035(3) 0.039(3) 0.037(3) 0.018(3) 0.004(2) 0.003(2)
C26 0.042(3) 0.022(3) 0.061(4) 0.016(3) -0.002(3) -0.008(2)
C27 0.053(4) 0.019(3) 0.056(4) 0.002(3) -0.001(3) -0.008(2)
C28 0.046(3) 0.022(3) 0.037(3) 0.004(2) -0.003(3) -0.002(2)
O1 0.063(3) 0.045(3) 0.043(2) -0.012(2) 0.014(2) -0.033(2)
O2 0.043(2) 0.038(2) 0.060(3) 0.026(2) 0.013(2) 0.0120(19)
O3 0.053(3) 0.060(3) 0.027(2) -0.010(2) 0.0167(19) -0.010(2)
O4 0.043(2) 0.047(3) 0.048(3) -0.017(2) 0.022(2) -0.002(2)
O5 0.029(2) 0.035(2) 0.055(3) -0.001(2) 0.0083(18) -0.0129(17)
O6 0.066(3) 0.071(3) 0.023(2) 0.011(2) -0.005(2) 0.005(3)
O7 0.050(3) 0.027(2) 0.068(3) 0.000(2) 0.019(2) 0.0093(19)
O8 0.033(2) 0.059(3) 0.044(2) 0.018(2) -0.0055(19) -0.001(2)
O9 0.040(2) 0.049(2) 0.036(2) 0.013(2) 0.0165(18) -0.0120(19)
Os1 0.02037(9) 0.01527(9) 0.01660(9) 0.00027(6) 0.00557(7) -0.00319(6)
Os2 0.01911(9) 0.01640(9) 0.01617(9) -0.00056(6) 0.00341(6) -0.00313(6)
Os3 0.01809(9) 0.01763(9) 0.02066(10) 0.00279(7) 0.00485(7) 0.00130(6)
P1 0.0185(5) 0.0124(5) 0.0185(5) 0.0023(4) 0.0047(4) -0.0012(4)
P2 0.0205(5) 0.0137(5) 0.0169(5) -0.0006(4) 0.0050(4) 0.0001(4)

loop_
_geom_bond_atom_site_label_1
_geom_bond_atom_site_label_2
_geom_bond_distance
_geom_bond_site_symmetry_2
_geom_bond_publ_flag
C1 O1 1.137(6) . ?
C1 Os1 1.916(5) . ?
C2 O2 1.158(6) . ?
C2 Os1 1.935(5) . ?
C3 O3 1.137(6) . ?
C3 Os1 1.935(5) . ?
C4 O4 1.154(6) . ?
C4 Os2 1.904(5) . ?
C5 O5 1.143(6) . ?
C5 Os2 1.902(5) . ?
C6 O6 1.135(6) . ?
C6 Os2 1.928(5) . ?
C7 O7 1.144(6) . ?
C7 Os3 1.916(5) . ?
C8 O8 1.140(7) . ?
C8 Os3 1.941(5) . ?
C9 O9 1.151(6) . ?
C9 Os3 1.857(5) . ?
C10 P1 1.814(5) . ?
C10 P2 1.820(5) . ?
C11 C12 1.392(7) . ?
C11 C16 1.411(6) . ?
C11 P1 1.811(5) . ?
C12 C13 1.384(7) . ?
C13 C14 1.379(8) . ?
C14 C15 1.384(7) . ?
C15 C16 1.405(7) . ?
C16 Os1 2.192(5) . ?
C17 C22 1.389(7) . ?
C17 C18 1.396(7) . ?
C17 P2 1.817(5) . ?
C18 C19 1.394(7) . ?
C19 C20 1.363(8) . ?
C20 C21 1.382(8) . ?
C21 C22 1.387(7) . ?
C23 C28 1.382(7) . ?
C23 C24 1.396(7) . ?
C23 P1 1.816(5) . ?
C24 C25 1.394(7) . ?
C25 C26 1.377(9) . ?
C26 C27 1.374(9) . ?
C27 C28 1.389(8) . ?
Os1 P2 2.3734(12) . ?
Os1 Os2 2.8827(3) . ?
Os1 Os3 2.9302(3) . ?
Os2 P1 2.3775(11) . ?
Os2 Os3 2.8254(3) . ?
Os3 P2 2.3202(12) . ?
